data_4130440
loop_
_publ_author_name
'Fang, Huayi'
'Jing, Huize'
'Zhang, Aixi'
'Ge, Haonan'
'Yao, Zhengmin'
'Brothers, Penelope J.'
'Fu, Xuefeng'

_publ_section_title
;
 Synthesis, Electronic Structure, and Reactivity Studies of a 4-Coordinate
 Square Planar Germanium(IV) Cation.
;
_journal_issue 24
_journal_name_full 'Journal of the American Chemical Society'
_journal_page_first 7705
_journal_page_last 7710
_journal_paper_doi 10.1021/jacs.6b03547
_journal_volume 138
_journal_year 2016
_chemical_formula_moiety 'C46 H19 F15 Ge N4'
_chemical_formula_sum 'C46 H19 F15 Ge N4'
_chemical_formula_weight 985.24
_space_group_crystal_system monoclinic
_space_group_IT_number 14
_space_group_name_Hall '-P 2yn'
_space_group_name_H-M_alt 'P 1 21/n 1'
_atom_sites_solution_hydrogens geom
_atom_sites_solution_primary direct
_audit_creation_date 2015-04-01
_audit_creation_method
;
Olex2 1.2
(compiled 2015.01.26 svn.r3150 for OlexSys, GUI svn.r4998)
;
_cell_angle_alpha 90
_cell_angle_beta 91.887(3)
_cell_angle_gamma 90
_cell_formula_units_Z 4
_cell_length_a 15.204(3)
_cell_length_b 10.0045(16)
_cell_length_c 24.937(4)
_cell_measurement_reflns_used 10907
_cell_measurement_temperature 173.1500
_cell_measurement_theta_max 27.4841
_cell_measurement_theta_min 1.5464
_cell_volume 3791.1(11)
_computing_cell_refinement 'CrystalClear (Rigaku Inc., 2007)'
_computing_data_collection 'CrystalClear (Rigaku Inc., 2007)'
_computing_data_reduction 'CrystalClear (Rigaku Inc., 2007)'
_computing_molecular_graphics 'Olex2 (Dolomanov et al., 2009)'
_computing_publication_material 'CIFTAB (Sheldrick, 2013)'
_computing_structure_refinement 'SHELXL (Sheldrick, 2014)'
_computing_structure_solution
;
'SHELXT (Sheldrick, 2014)'
;
_diffrn_ambient_temperature 173.1500
_diffrn_detector_area_resol_mean 28.5714
_diffrn_measured_fraction_theta_full 0.994
_diffrn_measured_fraction_theta_max 0.992
_diffrn_measurement_details
;
scan:
	Number of images: 360
	           Slice: -110.0000 - 70.0000
	     Image width: 0.5000
	        Exp time: 7.0000
	   Rotation axis: Omega
	           Omega: 0.0000
	             Chi: 45.0000
	             Phi: 90.0000
	             XTD: 45.0876
	          2theta: -19.9400
scan:
	Number of images: 360
	           Slice: -110.0000 - 70.0000
	     Image width: 0.5000
	        Exp time: 7.0000
	   Rotation axis: Omega
	           Omega: 0.0000
	             Chi: 45.0000
	             Phi: 0.0000
	             XTD: 45.0876
	          2theta: -19.9400
;
_diffrn_measurement_device
;
Saturn724+ (2x2 bin mode)
;
_diffrn_measurement_device_details
;
AFC10: Fixed Chi 2 circle
;
_diffrn_measurement_device_type 'Saturn724+ CCD'
_diffrn_measurement_method '\w scans at fixed \c = 45\%'
_diffrn_orient_matrix_type d*Trek
_diffrn_orient_matrix_UB_11 -0.0016
_diffrn_orient_matrix_UB_12 0.0514
_diffrn_orient_matrix_UB_13 -0.0411
_diffrn_orient_matrix_UB_21 -0.0553
_diffrn_orient_matrix_UB_22 0.0509
_diffrn_orient_matrix_UB_23 0.0659
_diffrn_orient_matrix_UB_31 0.0334
_diffrn_orient_matrix_UB_32 0.0155
_diffrn_orient_matrix_UB_33 0.0160
_diffrn_radiation_detector CCD
_diffrn_radiation_monochromator 'Graphite Monochromator'
_diffrn_radiation_type MoK\a
_diffrn_radiation_wavelength 0.71073
_diffrn_reflns_av_R_equivalents 0.0342
_diffrn_reflns_av_unetI/netI 0.0344
_diffrn_reflns_Laue_measured_fraction_full 0.994
_diffrn_reflns_Laue_measured_fraction_max 0.992
_diffrn_reflns_limit_h_max 17
_diffrn_reflns_limit_h_min -19
_diffrn_reflns_limit_k_max 12
_diffrn_reflns_limit_k_min -12
_diffrn_reflns_limit_l_max 32
_diffrn_reflns_limit_l_min -32
_diffrn_reflns_number 28733
_diffrn_reflns_point_group_measured_fraction_full 0.994
_diffrn_reflns_point_group_measured_fraction_max 0.992
_diffrn_reflns_theta_full 26.000
_diffrn_reflns_theta_max 27.480
_diffrn_reflns_theta_min 2.437
_diffrn_source 'Sealed Tube'
_diffrn_source_current 30.0000
_diffrn_source_power 1.5000
_diffrn_source_voltage 50.0000
_exptl_absorpt_coefficient_mu 0.926
_exptl_absorpt_correction_T_max 1.0000
_exptl_absorpt_correction_T_min 0.7556
_exptl_absorpt_correction_type multi-scan
_exptl_absorpt_process_details 'CrystalClear (Rigaku Inc., 2007)'
_exptl_crystal_colour red
_exptl_crystal_colour_primary red
_exptl_crystal_density_diffrn 1.726
_exptl_crystal_description block
_exptl_crystal_F_000 1960
_exptl_crystal_size_max 0.51
_exptl_crystal_size_mid 0.32
_exptl_crystal_size_min 0.2
_refine_diff_density_max 0.325
_refine_diff_density_min -0.349
_refine_diff_density_rms 0.058
_refine_ls_extinction_method none
_refine_ls_goodness_of_fit_ref 1.142
_refine_ls_hydrogen_treatment constr
_refine_ls_matrix_type full
_refine_ls_number_parameters 595
_refine_ls_number_reflns 8621
_refine_ls_number_restraints 0
_refine_ls_restrained_S_all 1.142
_refine_ls_R_factor_all 0.0473
_refine_ls_R_factor_gt 0.0425
_refine_ls_shift/su_max 0.001
_refine_ls_shift/su_mean 0.000
_refine_ls_structure_factor_coef Fsqd
_refine_ls_weighting_details 'w=1/[\s^2^(Fo^2^)+(0.0340P)^2^+2.7488P] where P=(Fo^2^+2Fc^2^)/3'
_refine_ls_weighting_scheme calc
_refine_ls_wR_factor_gt 0.0935
_refine_ls_wR_factor_ref 0.0959
_reflns_Friedel_coverage 0.000
_reflns_number_gt 7997
_reflns_number_total 8621
_reflns_threshold_expression 'I > 2\s(I)'
_cod_data_source_file ja6b03547_si_004.cif
_cod_data_source_block (TPFC)Ge-CH2CH2CH2C6H5
_cod_database_code 4130440
_shelx_space_group_comment
;
The symmetry employed for this shelxl refinement is uniquely defined
by the following loop, which should always be used as a source of
symmetry information in preference to the above space-group names.
They are only intended as comments.
;
_diffrn_number_total 9131
_olex2_refinement_description
;
1. Fixed Uiso
 At 1.2 times of:
  All C(H) groups, All C(H,H) groups
2.a Secondary CH2 refined with riding coordinates:
 C38(H38A,H38B), C39(H39A,H39B), C40(H40A,H40B)
2.b Aromatic/amide H refined with riding coordinates:
 C3(H3), C4(H4), C7(H7), C8(H8), C12(H12), C13(H13), C17(H17), C18(H18),
 C42(H42), C43(H43), C44(H44), C45(H45), C46(H46)
;
_shelx_shelxl_version_number 2014/7
_olex2_submission_special_instructions 'No special instructions were received'

loop_
_space_group_symop_operation_xyz
'x, y, z'
'-x+1/2, y+1/2, -z+1/2'
'-x, -y, -z'
'x-1/2, -y-1/2, z-1/2'

loop_
_atom_site_label
_atom_site_type_symbol
_atom_site_fract_x
_atom_site_fract_y
_atom_site_fract_z
_atom_site_U_iso_or_equiv
_atom_site_adp_type
_atom_site_occupancy
_atom_site_site_symmetry_order
_atom_site_calc_flag
_atom_site_refinement_flags_posn
Ge1 Ge 0.70663(2) 0.47306(2) 0.31189(2) 0.02353(7) Uani 1 1 d .
F1 F 1.00081(10) 0.57911(18) 0.42221(7) 0.0542(4) Uani 1 1 d .
F2 F 1.17242(11) 0.5801(2) 0.44973(8) 0.0702(6) Uani 1 1 d .
F3 F 1.28736(9) 0.43440(19) 0.39385(7) 0.0555(4) Uani 1 1 d .
F4 F 1.22798(9) 0.27524(16) 0.31266(6) 0.0456(4) Uani 1 1 d .
F5 F 1.05613(9) 0.26676(15) 0.28560(6) 0.0400(3) Uani 1 1 d .
F6 F 0.43932(12) 0.27062(17) 0.16180(7) 0.0556(4) Uani 1 1 d .
F7 F 0.27082(14) 0.2781(2) 0.12552(9) 0.0806(7) Uani 1 1 d .
F8 F 0.15341(11) 0.4400(2) 0.17323(9) 0.0819(7) Uani 1 1 d .
F9 F 0.20458(10) 0.5922(2) 0.25799(8) 0.0607(5) Uani 1 1 d .
F10 F 0.37270(10) 0.59051(16) 0.29343(6) 0.0442(4) Uani 1 1 d .
F11 F 0.63693(12) 0.03543(15) 0.45439(6) 0.0501(4) Uani 1 1 d .
F12 F 0.56960(12) -0.03705(16) 0.54884(7) 0.0577(5) Uani 1 1 d .
F13 F 0.51204(10) 0.15197(19) 0.61747(6) 0.0532(4) Uani 1 1 d .
F14 F 0.52973(12) 0.41383(18) 0.59370(6) 0.0551(4) Uani 1 1 d .
F15 F 0.59968(11) 0.48793(14) 0.50022(6) 0.0460(4) Uani 1 1 d .
N1 N 0.81243(12) 0.47088(19) 0.27061(7) 0.0280(4) Uani 1 1 d .
N2 N 0.65859(12) 0.47078(19) 0.23873(7) 0.0283(4) Uani 1 1 d .
N3 N 0.60093(11) 0.37815(18) 0.33075(7) 0.0252(4) Uani 1 1 d .
N4 N 0.77464(11) 0.37706(18) 0.36672(7) 0.0250(4) Uani 1 1 d .
C1 C 0.92636(14) 0.4244(2) 0.33657(9) 0.0285(5) Uani 1 1 d .
C2 C 0.89995(14) 0.4683(2) 0.28522(9) 0.0288(5) Uani 1 1 d .
C3 C 0.94742(16) 0.5085(3) 0.23950(10) 0.0351(5) Uani 1 1 d .
H3 H 1.0082 0.5171 0.2381 0.042 Uiso 1 1 calc R
C4 C 0.88782(16) 0.5322(2) 0.19799(10) 0.0350(5) Uani 1 1 d .
H4 H 0.9006 0.5587 0.1634 0.042 Uiso 1 1 calc R
C5 C 0.80324(15) 0.5087(2) 0.21803(9) 0.0294(5) Uani 1 1 d .
C6 C 0.71475(15) 0.5085(2) 0.19955(8) 0.0292(5) Uani 1 1 d .
C7 C 0.66480(16) 0.5328(2) 0.15190(9) 0.0344(5) Uani 1 1 d .
H7 H 0.6864 0.5590 0.1191 0.041 Uiso 1 1 calc R
C8 C 0.57816(16) 0.5104(3) 0.16311(9) 0.0352(5) Uani 1 1 d .
H8 H 0.5304 0.5197 0.1392 0.042 Uiso 1 1 calc R
C9 C 0.57427(14) 0.4702(2) 0.21793(9) 0.0286(5) Uani 1 1 d .
C10 C 0.50546(15) 0.4273(2) 0.24970(9) 0.0292(5) Uani 1 1 d .
C11 C 0.52034(14) 0.3790(2) 0.30173(9) 0.0273(4) Uani 1 1 d .
C12 C 0.45587(14) 0.3218(2) 0.33518(9) 0.0307(5) Uani 1 1 d .
H12 H 0.3970 0.3079 0.3256 0.037 Uiso 1 1 calc R
C13 C 0.49489(14) 0.2910(2) 0.38324(9) 0.0304(5) Uani 1 1 d .
H13 H 0.4674 0.2540 0.4125 0.037 Uiso 1 1 calc R
C14 C 0.58548(14) 0.3256(2) 0.38090(8) 0.0262(4) Uani 1 1 d .
C15 C 0.65075(14) 0.3062(2) 0.42066(8) 0.0256(4) Uani 1 1 d .
C16 C 0.74057(14) 0.3240(2) 0.41302(8) 0.0249(4) Uani 1 1 d .
C17 C 0.81107(14) 0.2885(2) 0.44888(9) 0.0287(5) Uani 1 1 d .
H17 H 0.8061 0.2500 0.4826 0.034 Uiso 1 1 calc R
C18 C 0.88745(15) 0.3210(2) 0.42488(9) 0.0298(5) Uani 1 1 d .
H18 H 0.9439 0.3082 0.4396 0.036 Uiso 1 1 calc R
C19 C 0.86666(14) 0.3777(2) 0.37367(9) 0.0271(4) Uani 1 1 d .
C20 C 1.02124(14) 0.4240(2) 0.35243(9) 0.0298(5) Uani 1 1 d .
C21 C 1.05493(16) 0.5014(3) 0.39441(10) 0.0374(6) Uani 1 1 d .
C22 C 1.14294(17) 0.5044(3) 0.40874(11) 0.0437(6) Uani 1 1 d .
C23 C 1.20131(15) 0.4304(3) 0.38077(10) 0.0396(6) Uani 1 1 d .
C24 C 1.17085(15) 0.3512(2) 0.33928(10) 0.0332(5) Uani 1 1 d .
C25 C 1.08245(15) 0.3479(2) 0.32568(9) 0.0294(5) Uani 1 1 d .
C26 C 0.41307(15) 0.4310(2) 0.22868(9) 0.0319(5) Uani 1 1 d .
C27 C 0.38326(17) 0.3536(3) 0.18575(11) 0.0402(6) Uani 1 1 d .
C28 C 0.2965(2) 0.3558(3) 0.16714(12) 0.0534(8) Uani 1 1 d .
C29 C 0.23692(18) 0.4368(3) 0.19125(13) 0.0539(8) Uani 1 1 d .
C30 C 0.26335(17) 0.5138(3) 0.23406(12) 0.0450(7) Uani 1 1 d .
C31 C 0.35018(16) 0.5113(3) 0.25210(10) 0.0365(5) Uani 1 1 d .
C32 C 0.62098(14) 0.2640(2) 0.47452(8) 0.0277(4) Uani 1 1 d .
C33 C 0.61330(16) 0.1313(2) 0.48895(9) 0.0331(5) Uani 1 1 d .
C34 C 0.57879(16) 0.0931(3) 0.53702(10) 0.0374(6) Uani 1 1 d .
C35 C 0.54945(15) 0.1884(3) 0.57201(9) 0.0368(6) Uani 1 1 d .
C36 C 0.55760(16) 0.3214(3) 0.55959(9) 0.0358(5) Uani 1 1 d .
C37 C 0.59349(15) 0.3570(2) 0.51149(9) 0.0317(5) Uani 1 1 d .
C38 C 0.68776(16) 0.6583(2) 0.33294(9) 0.0328(5) Uani 1 1 d .
H38A H 0.7273 0.7132 0.3126 0.039 Uiso 1 1 calc R
H38B H 0.6283 0.6822 0.3213 0.039 Uiso 1 1 calc R
C39 C 0.69942(16) 0.6991(3) 0.39203(10) 0.0353(5) Uani 1 1 d .
H39A H 0.6744 0.7874 0.3966 0.042 Uiso 1 1 calc R
H39B H 0.6666 0.6374 0.4138 0.042 Uiso 1 1 calc R
C40 C 0.79443(17) 0.7010(3) 0.41244(11) 0.0425(6) Uani 1 1 d .
H40A H 0.8296 0.7439 0.3856 0.051 Uiso 1 1 calc R
H40B H 0.8147 0.6094 0.4160 0.051 Uiso 1 1 calc R
C41 C 0.81156(17) 0.7714(3) 0.46562(10) 0.0380(5) Uani 1 1 d .
C42 C 0.74825(19) 0.7851(3) 0.50421(11) 0.0462(6) Uani 1 1 d .
H42 H 0.6920 0.7511 0.4975 0.055 Uiso 1 1 calc R
C43 C 0.7675(2) 0.8487(3) 0.55261(11) 0.0560(8) Uani 1 1 d .
H43 H 0.7244 0.8571 0.5780 0.067 Uiso 1 1 calc R
C44 C 0.8504(2) 0.8993(3) 0.56314(13) 0.0602(9) Uani 1 1 d .
H44 H 0.8632 0.9426 0.5954 0.072 Uiso 1 1 calc R
C45 C 0.9142(2) 0.8855(3) 0.52567(13) 0.0566(8) Uani 1 1 d .
H45 H 0.9707 0.9179 0.5330 0.068 Uiso 1 1 calc R
C46 C 0.8945(2) 0.8236(3) 0.47720(12) 0.0490(7) Uani 1 1 d .
H46 H 0.9377 0.8167 0.4518 0.059 Uiso 1 1 calc R

loop_
_atom_site_aniso_label
_atom_site_aniso_U_11
_atom_site_aniso_U_22
_atom_site_aniso_U_33
_atom_site_aniso_U_23
_atom_site_aniso_U_13
_atom_site_aniso_U_12
Ge1 0.02277(11) 0.02662(13) 0.02125(11) 0.00235(9) 0.00144(8) 0.00011(9)
F1 0.0396(8) 0.0666(11) 0.0570(10) -0.0321(9) 0.0077(7) 0.0033(8)
F2 0.0472(10) 0.1027(15) 0.0604(11) -0.0458(11) -0.0038(8) -0.0128(10)
F3 0.0223(7) 0.0829(13) 0.0609(10) -0.0115(9) -0.0034(7) -0.0058(8)
F4 0.0279(7) 0.0516(9) 0.0580(10) -0.0112(7) 0.0095(6) 0.0063(7)
F5 0.0330(7) 0.0437(8) 0.0434(8) -0.0164(7) 0.0007(6) -0.0001(6)
F6 0.0567(10) 0.0535(10) 0.0558(10) -0.0137(8) -0.0130(8) 0.0012(8)
F7 0.0710(13) 0.0893(15) 0.0788(14) -0.0151(12) -0.0397(11) -0.0151(12)
F8 0.0332(9) 0.1140(18) 0.0966(16) 0.0219(13) -0.0284(10) -0.0083(10)
F9 0.0339(8) 0.0763(13) 0.0726(12) 0.0240(10) 0.0115(8) 0.0135(8)
F10 0.0419(8) 0.0496(9) 0.0414(8) 0.0027(7) 0.0036(6) 0.0050(7)
F11 0.0711(11) 0.0328(8) 0.0472(9) 0.0037(7) 0.0132(8) 0.0104(8)
F12 0.0686(11) 0.0426(9) 0.0622(11) 0.0280(8) 0.0083(9) -0.0002(8)
F13 0.0420(8) 0.0840(13) 0.0342(8) 0.0263(8) 0.0107(6) 0.0028(8)
F14 0.0673(11) 0.0646(11) 0.0345(8) -0.0071(8) 0.0178(7) 0.0069(9)
F15 0.0667(10) 0.0310(8) 0.0412(8) -0.0006(6) 0.0150(7) -0.0013(7)
N1 0.0259(9) 0.0336(10) 0.0245(9) 0.0037(8) 0.0027(7) -0.0004(8)
N2 0.0274(9) 0.0345(10) 0.0230(9) 0.0041(8) 0.0017(7) -0.0008(8)
N3 0.0223(8) 0.0302(9) 0.0229(8) 0.0050(7) -0.0008(7) -0.0003(7)
N4 0.0224(8) 0.0299(10) 0.0229(8) 0.0018(7) 0.0018(7) 0.0005(7)
C1 0.0241(10) 0.0309(11) 0.0306(11) -0.0028(9) 0.0019(8) 0.0019(9)
C2 0.0236(10) 0.0315(12) 0.0315(11) 0.0001(9) 0.0041(8) 0.0004(9)
C3 0.0275(11) 0.0412(14) 0.0371(12) 0.0030(10) 0.0091(9) -0.0015(10)
C4 0.0369(12) 0.0369(13) 0.0318(12) 0.0062(10) 0.0112(9) -0.0005(11)
C5 0.0324(11) 0.0319(12) 0.0242(10) 0.0034(9) 0.0053(8) -0.0003(9)
C6 0.0343(11) 0.0304(12) 0.0231(10) 0.0023(8) 0.0044(8) -0.0006(9)
C7 0.0420(13) 0.0368(13) 0.0243(10) 0.0082(9) 0.0013(9) -0.0004(11)
C8 0.0360(12) 0.0424(14) 0.0268(11) 0.0096(10) -0.0047(9) 0.0006(11)
C9 0.0290(11) 0.0306(11) 0.0259(10) 0.0044(9) -0.0028(8) 0.0008(9)
C10 0.0274(11) 0.0307(11) 0.0294(11) 0.0028(9) -0.0026(8) 0.0009(9)
C11 0.0228(10) 0.0289(11) 0.0301(11) 0.0040(9) -0.0015(8) -0.0007(9)
C12 0.0241(10) 0.0336(12) 0.0344(12) 0.0063(10) 0.0005(9) -0.0005(9)
C13 0.0267(11) 0.0328(12) 0.0321(11) 0.0081(9) 0.0051(9) 0.0000(9)
C14 0.0255(10) 0.0279(11) 0.0254(10) 0.0032(8) 0.0039(8) 0.0013(9)
C15 0.0288(10) 0.0268(11) 0.0214(9) 0.0035(8) 0.0025(8) 0.0018(9)
C16 0.0271(10) 0.0268(11) 0.0207(9) 0.0014(8) 0.0012(8) 0.0015(9)
C17 0.0309(11) 0.0313(12) 0.0238(10) -0.0004(9) -0.0009(8) 0.0031(9)
C18 0.0271(10) 0.0353(12) 0.0266(11) -0.0019(9) -0.0033(8) 0.0042(9)
C19 0.0245(10) 0.0295(11) 0.0274(10) -0.0025(9) -0.0004(8) 0.0035(9)
C20 0.0235(10) 0.0336(12) 0.0323(11) -0.0017(9) 0.0013(8) -0.0013(9)
C21 0.0314(12) 0.0432(14) 0.0380(13) -0.0126(11) 0.0067(10) 0.0006(10)
C22 0.0353(13) 0.0559(17) 0.0399(14) -0.0172(12) -0.0002(10) -0.0093(12)
C23 0.0231(11) 0.0542(16) 0.0415(13) -0.0014(12) -0.0007(10) -0.0052(11)
C24 0.0238(10) 0.0379(13) 0.0381(12) -0.0015(10) 0.0065(9) 0.0020(10)
C25 0.0281(11) 0.0314(12) 0.0287(11) -0.0032(9) 0.0023(8) -0.0015(9)
C26 0.0290(11) 0.0341(12) 0.0322(11) 0.0123(10) -0.0055(9) -0.0031(10)
C27 0.0389(13) 0.0396(14) 0.0416(14) 0.0043(11) -0.0091(11) -0.0013(11)
C28 0.0509(17) 0.0573(18) 0.0502(16) 0.0067(14) -0.0238(13) -0.0152(15)
C29 0.0289(13) 0.066(2) 0.0653(19) 0.0220(16) -0.0161(13) -0.0048(13)
C30 0.0289(12) 0.0511(16) 0.0551(16) 0.0213(13) 0.0020(11) 0.0031(11)
C31 0.0327(12) 0.0391(14) 0.0377(13) 0.0137(11) -0.0010(10) -0.0010(10)
C32 0.0258(10) 0.0334(12) 0.0240(10) 0.0054(9) 0.0014(8) 0.0011(9)
C33 0.0343(12) 0.0327(12) 0.0323(12) 0.0060(10) 0.0024(9) 0.0058(10)
C34 0.0372(13) 0.0367(13) 0.0381(13) 0.0182(11) 0.0003(10) 0.0003(11)
C35 0.0271(11) 0.0589(16) 0.0246(11) 0.0160(11) 0.0021(9) -0.0002(11)
C36 0.0329(12) 0.0489(15) 0.0257(11) -0.0016(10) 0.0042(9) 0.0028(11)
C37 0.0338(12) 0.0328(12) 0.0288(11) 0.0044(9) 0.0030(9) 0.0002(10)
C38 0.0362(12) 0.0295(12) 0.0324(12) 0.0015(9) -0.0024(9) 0.0034(10)
C39 0.0364(12) 0.0334(13) 0.0363(12) -0.0056(10) 0.0012(10) 0.0030(10)
C40 0.0375(13) 0.0432(15) 0.0467(15) -0.0141(12) 0.0006(11) 0.0003(11)
C41 0.0429(13) 0.0315(13) 0.0391(13) -0.0035(10) -0.0055(11) 0.0043(11)
C42 0.0435(14) 0.0520(17) 0.0427(14) -0.0025(12) -0.0051(11) 0.0018(13)
C43 0.0573(18) 0.074(2) 0.0364(14) -0.0105(14) -0.0032(13) 0.0151(16)
C44 0.071(2) 0.063(2) 0.0452(16) -0.0192(15) -0.0155(15) 0.0088(17)
C45 0.0558(18) 0.0503(18) 0.0624(19) -0.0108(15) -0.0182(15) -0.0023(15)
C46 0.0493(16) 0.0466(16) 0.0509(16) -0.0065(13) -0.0012(13) -0.0014(13)

loop_
_atom_type_symbol
_atom_type_description
_atom_type_scat_dispersion_real
_atom_type_scat_dispersion_imag
_atom_type_scat_source
C C 0.0033 0.0016 'International Tables Vol C Tables 4.2.6.8 and 6.1.1.4'
H H 0.0000 0.0000 'International Tables Vol C Tables 4.2.6.8 and 6.1.1.4'
F F 0.0171 0.0103 'International Tables Vol C Tables 4.2.6.8 and 6.1.1.4'
Ge Ge 0.1547 1.8001 'International Tables Vol C Tables 4.2.6.8 and 6.1.1.4'
N N 0.0061 0.0033 'International Tables Vol C Tables 4.2.6.8 and 6.1.1.4'

loop_
_geom_angle_atom_site_label_1
_geom_angle_atom_site_label_2
_geom_angle_atom_site_label_3
_geom_angle
N1 Ge1 N2 78.12(8)
N1 Ge1 N4 86.35(7)
N1 Ge1 C38 106.61(9)
N2 Ge1 C38 102.12(9)
N3 Ge1 N1 146.39(8)
N3 Ge1 N2 86.16(7)
N3 Ge1 N4 90.76(7)
N3 Ge1 C38 105.65(9)
N4 Ge1 N2 146.17(8)
N4 Ge1 C38 111.11(9)
C2 N1 Ge1 132.51(15)
C5 N1 Ge1 116.47(15)
C5 N1 C2 109.17(18)
C6 N2 Ge1 116.24(15)
C9 N2 Ge1 132.46(15)
C9 N2 C6 109.22(18)
C11 N3 Ge1 126.10(14)
C14 N3 Ge1 124.90(14)
C14 N3 C11 107.30(17)
C16 N4 Ge1 124.82(14)
C16 N4 C19 107.28(17)
C19 N4 Ge1 126.16(14)
C2 C1 C20 119.5(2)
C19 C1 C2 122.5(2)
C19 C1 C20 118.0(2)
N1 C2 C1 119.78(19)
N1 C2 C3 107.2(2)
C1 C2 C3 133.0(2)
C2 C3 H3 125.9
C4 C3 C2 108.2(2)
C4 C3 H3 125.9
C3 C4 H4 126.6
C3 C4 C5 106.8(2)
C5 C4 H4 126.6
N1 C5 C4 108.6(2)
N1 C5 C6 112.32(19)
C6 C5 C4 139.0(2)
N2 C6 C5 112.21(19)
N2 C6 C7 108.5(2)
C5 C6 C7 139.3(2)
C6 C7 H7 126.5
C8 C7 C6 107.1(2)
C8 C7 H7 126.5
C7 C8 H8 125.9
C7 C8 C9 108.1(2)
C9 C8 H8 125.9
N2 C9 C8 107.09(19)
N2 C9 C10 119.71(19)
C10 C9 C8 133.1(2)
C9 C10 C26 120.60(19)
C11 C10 C9 122.0(2)
C11 C10 C26 117.4(2)
N3 C11 C12 107.52(18)
C10 C11 N3 126.4(2)
C10 C11 C12 126.1(2)
C11 C12 H12 125.7
C13 C12 C11 108.59(19)
C13 C12 H12 125.7
C12 C13 H13 126.1
C12 C13 C14 107.74(19)
C14 C13 H13 126.1
N3 C14 C13 108.83(18)
N3 C14 C15 123.92(19)
C15 C14 C13 127.2(2)
C14 C15 C16 124.19(19)
C14 C15 C32 116.74(19)
C16 C15 C32 119.07(18)
N4 C16 C15 123.81(18)
N4 C16 C17 109.01(18)
C15 C16 C17 127.14(19)
C16 C17 H17 126.3
C18 C17 C16 107.47(19)
C18 C17 H17 126.3
C17 C18 H18 125.6
C17 C18 C19 108.78(19)
C19 C18 H18 125.6
N4 C19 C18 107.44(18)
C1 C19 N4 125.88(19)
C1 C19 C18 126.7(2)
C21 C20 C1 122.1(2)
C21 C20 C25 115.6(2)
C25 C20 C1 122.3(2)
F1 C21 C20 119.7(2)
F1 C21 C22 117.5(2)
C22 C21 C20 122.8(2)
F2 C22 C21 120.7(2)
F2 C22 C23 119.4(2)
C23 C22 C21 119.9(2)
F3 C23 C22 120.4(2)
F3 C23 C24 120.2(2)
C22 C23 C24 119.3(2)
F4 C24 C23 119.4(2)
F4 C24 C25 120.4(2)
C23 C24 C25 120.2(2)
F5 C25 C20 120.1(2)
F5 C25 C24 117.7(2)
C24 C25 C20 122.2(2)
C27 C26 C10 122.7(2)
C27 C26 C31 115.8(2)
C31 C26 C10 121.4(2)
F6 C27 C26 119.5(2)
F6 C27 C28 118.2(3)
C28 C27 C26 122.3(3)
F7 C28 C27 119.9(3)
F7 C28 C29 120.2(3)
C29 C28 C27 119.9(3)
F8 C29 C28 120.1(3)
F8 C29 C30 120.2(3)
C30 C29 C28 119.7(2)
F9 C30 C29 119.6(2)
F9 C30 C31 120.6(3)
C29 C30 C31 119.9(3)
F10 C31 C26 120.3(2)
F10 C31 C30 117.3(2)
C30 C31 C26 122.4(3)
C33 C32 C15 122.5(2)
C33 C32 C37 116.3(2)
C37 C32 C15 121.1(2)
F11 C33 C32 119.4(2)
F11 C33 C34 118.5(2)
C34 C33 C32 122.1(2)
F12 C34 C33 120.3(2)
F12 C34 C35 119.6(2)
C35 C34 C33 120.0(2)
F13 C35 C34 120.3(2)
F13 C35 C36 120.0(2)
C36 C35 C34 119.7(2)
F14 C36 C35 119.7(2)
F14 C36 C37 121.2(2)
C35 C36 C37 119.1(2)
F15 C37 C32 119.4(2)
F15 C37 C36 117.7(2)
C36 C37 C32 122.8(2)
Ge1 C38 H38A 107.3
Ge1 C38 H38B 107.3
H38A C38 H38B 106.9
C39 C38 Ge1 119.91(16)
C39 C38 H38A 107.3
C39 C38 H38B 107.3
C38 C39 H39A 108.8
C38 C39 H39B 108.8
H39A C39 H39B 107.7
C40 C39 C38 113.9(2)
C40 C39 H39A 108.8
C40 C39 H39B 108.8
C39 C40 H40A 108.4
C39 C40 H40B 108.4
C39 C40 C41 115.7(2)
H40A C40 H40B 107.4
C41 C40 H40A 108.4
C41 C40 H40B 108.4
C42 C41 C40 123.3(2)
C46 C41 C40 119.1(2)
C46 C41 C42 117.7(2)
C41 C42 H42 119.5
C43 C42 C41 121.1(3)
C43 C42 H42 119.5
C42 C43 H43 120.0
C44 C43 C42 120.1(3)
C44 C43 H43 120.0
C43 C44 H44 120.2
C43 C44 C45 119.7(3)
C45 C44 H44 120.2
C44 C45 H45 120.0
C44 C45 C46 120.1(3)
C46 C45 H45 120.0
C41 C46 H46 119.3
C45 C46 C41 121.4(3)
C45 C46 H46 119.3

loop_
_geom_bond_atom_site_label_1
_geom_bond_atom_site_label_2
_geom_bond_distance
Ge1 N1 1.9382(18)
Ge1 N2 1.9429(18)
Ge1 N3 1.9379(18)
Ge1 N4 1.9412(18)
Ge1 C38 1.950(2)
F1 C21 1.342(3)
F2 C22 1.337(3)
F3 C23 1.338(3)
F4 C24 1.345(3)
F5 C25 1.338(3)
F6 C27 1.344(3)
F7 C28 1.344(3)
F8 C29 1.333(3)
F9 C30 1.343(3)
F10 C31 1.336(3)
F11 C33 1.346(3)
F12 C34 1.343(3)
F13 C35 1.336(2)
F14 C36 1.335(3)
F15 C37 1.344(3)
N1 C2 1.368(3)
N1 C5 1.368(3)
N2 C6 1.371(3)
N2 C9 1.367(3)
N3 C11 1.402(3)
N3 C14 1.384(3)
N4 C16 1.386(3)
N4 C19 1.404(3)
C1 C2 1.400(3)
C1 C19 1.398(3)
C1 C20 1.483(3)
C2 C3 1.427(3)
C3 H3 0.9300
C3 C4 1.374(3)
C4 H4 0.9300
C4 C5 1.415(3)
C5 C6 1.408(3)
C6 C7 1.410(3)
C7 H7 0.9300
C7 C8 1.374(3)
C8 H8 0.9300
C8 C9 1.428(3)
C9 C10 1.400(3)
C10 C11 1.396(3)
C10 C26 1.484(3)
C11 C12 1.428(3)
C12 H12 0.9300
C12 C13 1.355(3)
C13 H13 0.9300
C13 C14 1.423(3)
C14 C15 1.393(3)
C15 C16 1.397(3)
C15 C32 1.492(3)
C16 C17 1.419(3)
C17 H17 0.9300
C17 C18 1.363(3)
C18 H18 0.9300
C18 C19 1.423(3)
C20 C21 1.386(3)
C20 C25 1.390(3)
C21 C22 1.374(3)
C22 C23 1.365(4)
C23 C24 1.372(4)
C24 C25 1.376(3)
C26 C27 1.386(3)
C26 C31 1.392(4)
C27 C28 1.385(4)
C28 C29 1.369(5)
C29 C30 1.366(5)
C30 C31 1.381(3)
C32 C33 1.381(3)
C32 C37 1.384(3)
C33 C34 1.378(3)
C34 C35 1.376(4)
C35 C36 1.373(4)
C36 C37 1.381(3)
C38 H38A 0.9700
C38 H38B 0.9700
C38 C39 1.534(3)
C39 H39A 0.9700
C39 H39B 0.9700
C39 C40 1.516(3)
C40 H40A 0.9700
C40 H40B 0.9700
C40 C41 1.516(3)
C41 C42 1.390(4)
C41 C46 1.386(4)
C42 H42 0.9300
C42 C43 1.387(4)
C43 H43 0.9300
C43 C44 1.374(5)
C44 H44 0.9300
C44 C45 1.376(5)
C45 H45 0.9300
C45 C46 1.382(4)
C46 H46 0.9300

loop_
_geom_torsion_atom_site_label_1
_geom_torsion_atom_site_label_2
_geom_torsion_atom_site_label_3
_geom_torsion_atom_site_label_4
_geom_torsion
Ge1 N1 C2 C1 20.4(3)
Ge1 N1 C2 C3 -162.62(17)
Ge1 N1 C5 C4 166.09(16)
Ge1 N1 C5 C6 -15.9(3)
Ge1 N2 C6 C5 15.5(3)
Ge1 N2 C6 C7 -165.75(16)
Ge1 N2 C9 C8 162.11(17)
Ge1 N2 C9 C10 -21.2(3)
Ge1 N3 C11 C10 12.5(3)
Ge1 N3 C11 C12 -167.35(15)
Ge1 N3 C14 C13 166.86(15)
Ge1 N3 C14 C15 -15.7(3)
Ge1 N4 C16 C15 15.0(3)
Ge1 N4 C16 C17 -166.94(15)
Ge1 N4 C19 C1 -13.9(3)
Ge1 N4 C19 C18 166.74(15)
Ge1 C38 C39 C40 71.9(3)
F1 C21 C22 F2 1.5(4)
F1 C21 C22 C23 -178.0(3)
F2 C22 C23 F3 -0.7(4)
F2 C22 C23 C24 178.9(3)
F3 C23 C24 F4 1.5(4)
F3 C23 C24 C25 -179.6(2)
F4 C24 C25 F5 0.3(3)
F4 C24 C25 C20 179.5(2)
F6 C27 C28 F7 -1.2(4)
F6 C27 C28 C29 178.6(3)
F7 C28 C29 F8 -0.7(5)
F7 C28 C29 C30 179.0(3)
F8 C29 C30 F9 0.3(4)
F8 C29 C30 C31 -179.2(3)
F9 C30 C31 F10 -0.7(4)
F9 C30 C31 C26 179.6(2)
F11 C33 C34 F12 0.3(4)
F11 C33 C34 C35 -176.4(2)
F12 C34 C35 F13 0.0(4)
F12 C34 C35 C36 -179.0(2)
F13 C35 C36 F14 1.5(4)
F13 C35 C36 C37 -177.6(2)
F14 C36 C37 F15 0.2(4)
F14 C36 C37 C32 -178.3(2)
N1 C2 C3 C4 -1.0(3)
N1 C5 C6 N2 0.2(3)
N1 C5 C6 C7 -178.0(3)
N2 C6 C7 C8 0.5(3)
N2 C9 C10 C11 -2.9(4)
N2 C9 C10 C26 177.5(2)
N3 C11 C12 C13 1.8(3)
N3 C14 C15 C16 -6.9(4)
N3 C14 C15 C32 172.9(2)
N4 C16 C17 C18 0.7(3)
C1 C2 C3 C4 175.4(3)
C1 C20 C21 F1 0.4(4)
C1 C20 C21 C22 -178.4(3)
C1 C20 C25 F5 -3.0(3)
C1 C20 C25 C24 177.7(2)
C2 N1 C5 C4 -0.4(3)
C2 N1 C5 C6 177.6(2)
C2 C1 C19 N4 -4.8(4)
C2 C1 C19 C18 174.4(2)
C2 C1 C20 C21 117.6(3)
C2 C1 C20 C25 -61.3(3)
C2 C3 C4 C5 0.8(3)
C3 C4 C5 N1 -0.3(3)
C3 C4 C5 C6 -177.5(3)
C4 C5 C6 N2 177.3(3)
C4 C5 C6 C7 -0.8(6)
C5 N1 C2 C1 -176.1(2)
C5 N1 C2 C3 0.8(3)
C5 C6 C7 C8 178.7(3)
C6 N2 C9 C8 -0.4(3)
C6 N2 C9 C10 176.4(2)
C6 C7 C8 C9 -0.7(3)
C7 C8 C9 N2 0.7(3)
C7 C8 C9 C10 -175.4(3)
C8 C9 C10 C11 172.8(3)
C8 C9 C10 C26 -6.8(4)
C9 N2 C6 C5 -178.8(2)
C9 N2 C6 C7 -0.1(3)
C9 C10 C11 N3 6.4(4)
C9 C10 C11 C12 -173.8(2)
C9 C10 C26 C27 64.7(3)
C9 C10 C26 C31 -116.8(3)
C10 C11 C12 C13 -178.0(2)
C10 C26 C27 F6 0.3(4)
C10 C26 C27 C28 178.7(2)
C10 C26 C31 F10 2.0(3)
C10 C26 C31 C30 -178.3(2)
C11 N3 C14 C13 1.0(2)
C11 N3 C14 C15 178.5(2)
C11 C10 C26 C27 -114.9(3)
C11 C10 C26 C31 63.6(3)
C11 C12 C13 C14 -1.2(3)
C12 C13 C14 N3 0.1(3)
C12 C13 C14 C15 -177.2(2)
C13 C14 C15 C16 170.0(2)
C13 C14 C15 C32 -10.1(3)
C14 N3 C11 C10 178.1(2)
C14 N3 C11 C12 -1.7(2)
C14 C15 C16 N4 7.3(4)
C14 C15 C16 C17 -170.4(2)
C14 C15 C32 C33 91.0(3)
C14 C15 C32 C37 -84.3(3)
C15 C16 C17 C18 178.7(2)
C15 C32 C33 F11 2.9(3)
C15 C32 C33 C34 -174.4(2)
C15 C32 C37 F15 -4.9(3)
C15 C32 C37 C36 173.6(2)
C16 N4 C19 C1 -179.4(2)
C16 N4 C19 C18 1.2(2)
C16 C15 C32 C33 -89.1(3)
C16 C15 C32 C37 95.5(3)
C16 C17 C18 C19 0.1(3)
C17 C18 C19 N4 -0.8(3)
C17 C18 C19 C1 179.8(2)
C19 N4 C16 C15 -179.3(2)
C19 N4 C16 C17 -1.2(2)
C19 C1 C2 N1 2.4(4)
C19 C1 C2 C3 -173.7(2)
C19 C1 C20 C21 -63.7(3)
C19 C1 C20 C25 117.4(3)
C20 C1 C2 N1 -179.0(2)
C20 C1 C2 C3 5.0(4)
C20 C1 C19 N4 176.5(2)
C20 C1 C19 C18 -4.2(4)
C20 C21 C22 F2 -179.7(3)
C20 C21 C22 C23 0.8(5)
C21 C20 C25 F5 178.0(2)
C21 C20 C25 C24 -1.3(4)
C21 C22 C23 F3 178.9(3)
C21 C22 C23 C24 -1.5(4)
C22 C23 C24 F4 -178.1(2)
C22 C23 C24 C25 0.8(4)
C23 C24 C25 F5 -178.7(2)
C23 C24 C25 C20 0.6(4)
C25 C20 C21 F1 179.4(2)
C25 C20 C21 C22 0.6(4)
C26 C10 C11 N3 -174.0(2)
C26 C10 C11 C12 5.8(4)
C26 C27 C28 F7 -179.6(3)
C26 C27 C28 C29 0.2(4)
C27 C26 C31 F10 -179.4(2)
C27 C26 C31 C30 0.3(4)
C27 C28 C29 F8 179.5(3)
C27 C28 C29 C30 -0.8(5)
C28 C29 C30 F9 -179.3(3)
C28 C29 C30 C31 1.2(4)
C29 C30 C31 F10 178.8(2)
C29 C30 C31 C26 -0.9(4)
C31 C26 C27 F6 -178.3(2)
C31 C26 C27 C28 0.1(4)
C32 C15 C16 N4 -172.5(2)
C32 C15 C16 C17 9.8(3)
C32 C33 C34 F12 177.7(2)
C32 C33 C34 C35 1.0(4)
C33 C32 C37 F15 179.5(2)
C33 C32 C37 C36 -2.0(3)
C33 C34 C35 F13 176.8(2)
C33 C34 C35 C36 -2.3(4)
C34 C35 C36 F14 -179.5(2)
C34 C35 C36 C37 1.4(4)
C35 C36 C37 F15 179.3(2)
C35 C36 C37 C32 0.8(4)
C37 C32 C33 F11 178.5(2)
C37 C32 C33 C34 1.1(3)
C38 C39 C40 C41 166.0(2)
C39 C40 C41 C42 25.8(4)
C39 C40 C41 C46 -155.1(3)
C40 C41 C42 C43 179.0(3)
C40 C41 C46 C45 -178.3(3)
C41 C42 C43 C44 -0.1(5)
C42 C41 C46 C45 0.9(4)
C42 C43 C44 C45 -0.6(5)
C43 C44 C45 C46 1.4(5)
C44 C45 C46 C41 -1.6(5)
C46 C41 C42 C43 -0.1(4)
